data_7208157
loop_
_publ_author_name
'Sha, Jing-Quan'
'Sun, Jing-Wen'
'Wang, Cheng'
'Li, Guang-Ming'
'Yan, Peng-Fei'
'Li, Meng-Ting'
'Liu, Ming-Yuan'

_publ_section_title
;
 Syntheses of POM-templated MOFs containing the isomeric pyridyltetrazole
;
_journal_issue 15
_journal_name_full CrystEngComm
_journal_page_first 5053
_journal_paper_doi 10.1039/c2ce00025c
_journal_volume 14
_journal_year 2012
_chemical_formula_moiety 'C30 H20 Ag7 K N25 O40 Si W12'
_chemical_formula_sum 'C30 H20 Ag7 K N25 O40 Si W12'
_chemical_formula_weight 4399.06
_chemical_name_systematic
;
?
;
_space_group_IT_number 2
_symmetry_cell_setting triclinic
_symmetry_space_group_name_Hall '-P 1'
_symmetry_space_group_name_H-M 'P -1'
_atom_sites_solution_hydrogens geom
_atom_sites_solution_primary direct
_atom_sites_solution_secondary difmap
_audit_creation_method SHELXL-97
_cell_angle_alpha 95.882(5)
_cell_angle_beta 104.850(5)
_cell_angle_gamma 104.044(5)
_cell_formula_units_Z 2
_cell_length_a 12.030(5)
_cell_length_b 13.925(5)
_cell_length_c 22.761(5)
_cell_measurement_temperature 293(2)
_cell_volume 3520(2)
_computing_cell_refinement 'Bruker XSCANS'
_computing_data_collection 'Bruker XSCANS'
_computing_data_reduction 'Bruker SHELXTL'
_computing_molecular_graphics 'Bruker SHELXTL'
_computing_publication_material 'Bruker SHELXTL'
_computing_structure_refinement 'SHELXL-97 (Sheldrick, 1997)'
_computing_structure_solution 'Bruker SHELXTL'
_diffrn_ambient_temperature 293(2)
_diffrn_measured_fraction_theta_full 0.974
_diffrn_measured_fraction_theta_max 0.974
_diffrn_measurement_device_type 'Bruker P4'
_diffrn_measurement_method '\w scans'
_diffrn_radiation_monochromator graphite
_diffrn_radiation_source 'fine-focus sealed tube'
_diffrn_radiation_type MoK\a
_diffrn_radiation_wavelength 0.71069
_diffrn_reflns_av_R_equivalents 0.0513
_diffrn_reflns_av_sigmaI/netI 0.1171
_diffrn_reflns_limit_h_max 10
_diffrn_reflns_limit_h_min -14
_diffrn_reflns_limit_k_max 16
_diffrn_reflns_limit_k_min -16
_diffrn_reflns_limit_l_max 27
_diffrn_reflns_limit_l_min -25
_diffrn_reflns_number 17646
_diffrn_reflns_theta_full 25.00
_diffrn_reflns_theta_max 25.00
_diffrn_reflns_theta_min 1.53
_exptl_absorpt_coefficient_mu 21.592
_exptl_absorpt_correction_T_max 0.115
_exptl_absorpt_correction_T_min 0.029
_exptl_absorpt_correction_type multi-scan
_exptl_absorpt_process_details sadabs(Sheldrick,1996)
_exptl_crystal_colour red
_exptl_crystal_density_diffrn 4.151
_exptl_crystal_density_method 'not measured'
_exptl_crystal_F_000 3890
_exptl_crystal_size_max 0.2
_exptl_crystal_size_mid 0.15
_exptl_crystal_size_min 0.1
_refine_diff_density_max 4.356
_refine_diff_density_min -3.691
_refine_diff_density_rms 0.498
_refine_ls_extinction_method none
_refine_ls_goodness_of_fit_ref 1.021
_refine_ls_hydrogen_treatment constr
_refine_ls_matrix_type full
_refine_ls_number_parameters 1045
_refine_ls_number_reflns 12402
_refine_ls_number_restraints 254
_refine_ls_restrained_S_all 1.013
_refine_ls_R_factor_all 0.1243
_refine_ls_R_factor_gt 0.0749
_refine_ls_shift/su_max 0.001
_refine_ls_shift/su_mean 0.000
_refine_ls_structure_factor_coef Fsqd
_refine_ls_weighting_details 'calc w=1/[\s^2^(Fo^2^)+(0.0841P)^2^+181.6946P] where P=(Fo^2^+2Fc^2^)/3'
_refine_ls_weighting_scheme calc
_refine_ls_wR_factor_gt 0.1768
_refine_ls_wR_factor_ref 0.2028
_reflns_number_gt 7555
_reflns_number_total 12402
_reflns_threshold_expression >2sigma(I)
_cod_data_source_file c2ce00025c.txt
_cod_data_source_block 3
_cod_depositor_comments
;
The following automatic conversions were performed:

'_symmetry_cell_setting' value 'Triclinic' changed to 'triclinic'
according to /home/saulius/struct/CIF-dictionaries/cif_core.dic
dictionary named 'cif_core.dic' version 2.4.1 from 2010-06-29.

Automatic conversion script
Id: cif_fix_values 1891 2012-01-12 08:04:46Z andrius 
;
_cod_original_sg_symbol_H-M P-1
_cod_database_code 7208157

loop_
_symmetry_equiv_pos_as_xyz
'x, y, z'
'-x, -y, -z'

loop_
_atom_site_label
_atom_site_type_symbol
_atom_site_fract_x
_atom_site_fract_y
_atom_site_fract_z
_atom_site_U_iso_or_equiv
_atom_site_adp_type
_atom_site_occupancy
_atom_site_symmetry_multiplicity
_atom_site_calc_flag
_atom_site_refinement_flags
C1 C 1.285(3) 0.845(2) 0.7438(14) 0.023(7) Uani 1 1 d U
C2 C 1.186(3) 0.785(2) 0.6828(13) 0.018(6) Uani 1 1 d U
C3 C 0.640(3) 1.139(2) 1.0128(15) 0.028(7) Uani 1 1 d U
C4 C 0.720(3) 1.084(2) 1.0122(13) 0.021(7) Uani 1 1 d .
C5 C 0.446(3) 1.160(2) 0.9705(14) 0.029(7) Uani 1 1 d .
H5 H 0.3724 1.1355 0.9403 0.035 Uiso 1 1 calc R
C6 C 0.519(2) 0.853(2) 0.5482(14) 0.022(6) Uani 1 1 d U
C7 C 0.598(3) 0.952(2) 0.5544(14) 0.028(7) Uani 1 1 d U
C8 C 0.811(2) 0.8306(19) 0.7548(13) 0.017(6) Uani 1 1 d U
C9 C 0.795(3) 0.740(2) 0.7077(14) 0.024(7) Uani 1 1 d U
C10 C 0.720(2) 0.728(3) 0.6500(15) 0.034(8) Uani 1 1 d .
H10 H 0.6880 0.7796 0.6384 0.041 Uiso 1 1 calc R
C11 C 0.689(3) 0.638(2) 0.6070(15) 0.030(7) Uani 1 1 d U
H11 H 0.6329 0.6288 0.5686 0.035 Uiso 1 1 calc R
C12 C 0.814(3) 0.580(2) 0.6782(17) 0.037(8) Uani 1 1 d U
H12 H 0.8471 0.5279 0.6883 0.044 Uiso 1 1 calc R
C13 C 0.671(3) 0.964(3) 0.5164(17) 0.041(9) Uani 1 1 d U
H13 H 0.6641 0.9093 0.4872 0.049 Uiso 1 1 calc R
C14 C 0.748(4) 1.048(3) 0.5192(19) 0.056(11) Uani 1 1 d U
H14 H 0.7949 1.0517 0.4922 0.067 Uiso 1 1 calc R
C15 C 0.693(3) 1.124(3) 0.5982(18) 0.047(10) Uani 1 1 d U
H15 H 0.6992 1.1822 0.6243 0.056 Uiso 1 1 calc R
C16 C 0.608(3) 1.032(3) 0.600(2) 0.071(15) Uani 1 1 d .
H16 H 0.5644 1.0265 0.6285 0.086 Uiso 1 1 calc R
C17 C 1.134(3) 0.667(2) 0.5875(16) 0.038(8) Uani 1 1 d U
H17 H 1.1492 0.6198 0.5605 0.046 Uiso 1 1 calc R
C18 C 1.225(3) 0.718(2) 0.6466(15) 0.032(8) Uani 1 1 d U
H18 H 1.3000 0.7079 0.6588 0.039 Uiso 1 1 calc R
C19 C 1.082(3) 0.804(2) 0.6684(15) 0.029(8) Uani 1 1 d .
H19 H 1.0639 0.8475 0.6962 0.035 Uiso 1 1 calc R
C20 C 0.893(4) 1.473(2) 1.0495(17) 0.055(12) Uani 1 1 d .
H20 H 0.9481 1.4664 1.0847 0.066 Uiso 1 1 calc R
C21 C 0.665(3) 1.226(2) 1.0578(15) 0.029(7) Uani 1 1 d U
H21 H 0.7377 1.2488 1.0889 0.035 Uiso 1 1 calc R
C22 C 0.578(3) 1.276(3) 1.0534(17) 0.050(11) Uani 1 1 d .
H22 H 0.5961 1.3346 1.0818 0.060 Uiso 1 1 calc R
C23 C 0.521(3) 1.110(2) 0.9720(14) 0.034(8) Uani 1 1 d .
H23 H 0.4970 1.0503 0.9442 0.041 Uiso 1 1 calc R
C24 C 0.850(3) 0.667(2) 0.7252(17) 0.040(9) Uani 1 1 d U
H24 H 0.9042 0.6734 0.7637 0.048 Uiso 1 1 calc R
C25 C 0.999(3) 0.760(3) 0.6122(18) 0.047(10) Uani 1 1 d U
H25 H 0.9268 0.7762 0.6000 0.056 Uiso 1 1 calc R
C26 C 0.733(4) 1.486(3) 0.949(2) 0.074(13) Uani 1 1 d U
H26 H 0.6679 1.4842 0.9165 0.089 Uiso 1 1 calc R
C27 C 0.795(4) 1.418(3) 0.945(2) 0.072(13) Uani 1 1 d U
H27 H 0.7901 1.3823 0.9070 0.086 Uiso 1 1 calc R
C28 C 0.845(4) 1.554(3) 1.054(2) 0.055(11) Uani 1 1 d U
H28 H 0.8670 1.6002 1.0901 0.067 Uiso 1 1 calc R
C29 C 0.866(3) 1.405(2) 0.9999(17) 0.036(8) Uani 1 1 d U
C30 C 0.914(4) 1.321(3) 0.996(2) 0.062(13) Uani 1 1 d .
N1 N 0.763(3) 1.130(2) 0.5605(14) 0.054(9) Uani 1 1 d .
N2 N 0.478(3) 0.8153(18) 0.5930(12) 0.033(7) Uani 1 1 d .
N3 N 0.402(2) 0.724(2) 0.5640(13) 0.035(7) Uani 1 1 d U
N4 N 0.473(2) 0.7866(18) 0.4939(12) 0.028(6) Uani 1 1 d U
N5 N 1.359(2) 0.9285(18) 0.8344(13) 0.036(7) Uani 1 1 d .
N7 N 1.3990(19) 0.8637(16) 0.7532(10) 0.015(5) Uani 1 1 d U
N8 N 1.027(2) 0.690(2) 0.5739(13) 0.036(7) Uani 1 1 d .
N9 N 0.465(3) 1.246(2) 1.0101(14) 0.043(7) Uani 1 1 d U
N10 N 0.708(2) 1.0150(16) 0.9610(10) 0.018(5) Uani 1 1 d U
N11 N 0.801(2) 0.9763(16) 0.9756(12) 0.021(5) Uani 1 1 d U
N14 N 0.743(3) 0.5659(19) 0.6235(12) 0.038(7) Uani 1 1 d .
N15 N 0.721(2) 0.8686(17) 0.7544(11) 0.024(6) Uani 1 1 d U
N16 N 0.967(2) 1.1931(19) 0.9679(13) 0.033(6) Uani 1 1 d U
N17 N 1.039(3) 1.235(2) 1.0253(17) 0.056(10) Uani 1 1 d .
N18 N 0.905(2) 0.8715(17) 0.8011(12) 0.025(6) Uani 1 1 d U
N19 N 0.876(2) 0.9424(17) 0.8348(10) 0.018(5) Uani 1 1 d U
N20 N 1.260(2) 0.883(2) 0.7947(12) 0.033(6) Uani 1 1 d U
N21 N 0.761(2) 0.9402(18) 0.8066(11) 0.027(6) Uani 1 1 d .
N24 N 0.764(3) 1.561(2) 1.002(2) 0.074(13) Uani 1 1 d .
N25 N 1.005(3) 1.315(2) 1.0425(17) 0.051(9) Uani 1 1 d .
N26 N 0.898(3) 1.252(2) 0.9499(16) 0.050(9) Uani 1 1 d .
O1 O 0.9099(19) 1.1525(14) 0.7063(9) 0.028(5) Uani 1 1 d .
O2 O 1.1667(18) 1.0533(13) 0.6844(10) 0.027(5) Uani 1 1 d .
O3 O 1.0102(17) 1.1216(14) 0.6128(9) 0.025(5) Uani 1 1 d U
O4 O 1.1369(17) 1.2432(13) 0.7352(11) 0.031(5) Uani 1 1 d .
O5 O 0.9735(18) 1.2659(13) 0.5494(9) 0.026(5) Uani 1 1 d U
O6 O 1.1756(18) 1.3169(14) 0.6355(9) 0.026(5) Uani 1 1 d .
O7 O 0.912(2) 1.4439(15) 0.5729(11) 0.036(6) Uani 1 1 d .
O8 O 1.3401(17) 1.2484(13) 0.7082(9) 0.022(5) Uani 1 1 d U
O9 O 1.2979(16) 1.4154(13) 0.7513(9) 0.024(5) Uani 1 1 d .
O10 O 1.1355(19) 1.4421(15) 0.5636(9) 0.028(5) Uani 1 1 d .
O11 O 1.1075(18) 1.4903(14) 0.6751(10) 0.032(5) Uani 1 1 d .
O12 O 1.4629(19) 1.4897(15) 0.9294(9) 0.031(5) Uani 1 1 d .
O13 O 1.4736(15) 1.3521(14) 0.8341(9) 0.021(4) Uani 1 1 d U
O14 O 1.1784(19) 1.2781(13) 0.5240(9) 0.029(5) Uani 1 1 d .
O15 O 1.4050(19) 1.0934(16) 0.7384(10) 0.035(6) Uani 1 1 d .
O16 O 1.3987(18) 1.3368(14) 0.6068(9) 0.027(5) Uani 1 1 d U
O17 O 1.2840(18) 1.5297(15) 0.8430(10) 0.031(5) Uani 1 1 d U
O18 O 1.5581(18) 1.1795(16) 0.8538(9) 0.030(5) Uani 1 1 d .
O19 O 1.0326(17) 1.2520(13) 0.8189(9) 0.023(5) Uani 1 1 d .
O20 O 1.3533(18) 1.5055(15) 0.6474(9) 0.028(5) Uani 1 1 d .
O21 O 1.5671(19) 1.2682(15) 0.7522(10) 0.033(6) Uani 1 1 d .
O22 O 1.0702(19) 1.4175(15) 0.7719(10) 0.032(5) Uani 1 1 d U
O23 O 1.4951(19) 1.5409(14) 0.8182(10) 0.034(6) Uani 1 1 d .
O24 O 1.1773(18) 1.1683(15) 0.9015(9) 0.027(5) Uani 1 1 d U
O25 O 1.311(2) 0.9685(16) 0.6248(11) 0.042(6) Uani 1 1 d .
O26 O 1.554(2) 1.6477(14) 0.7328(10) 0.035(6) Uani 1 1 d .
O27 O 1.134(2) 1.6315(16) 0.7818(11) 0.046(7) Uani 1 1 d .
O28 O 0.835(2) 1.3084(18) 0.7567(13) 0.052(7) Uani 1 1 d U
O29 O 1.3289(17) 1.6066(14) 0.7462(9) 0.025(5) Uani 1 1 d .
O30 O 1.635(2) 1.3315(15) 0.6518(11) 0.038(6) Uani 1 1 d .
O31 O 1.307(2) 1.1703(15) 0.8182(10) 0.033(5) Uani 1 1 d .
O32 O 1.2669(19) 1.3400(15) 0.8570(9) 0.031(5) Uani 1 1 d U
O33 O 1.0746(19) 1.0773(14) 0.7776(10) 0.031(5) Uani 1 1 d U
O34 O 0.9199(18) 0.9564(14) 0.6658(11) 0.031(5) Uani 1 1 d .
O35 O 1.002(2) 1.0997(14) 0.4859(10) 0.033(5) Uani 1 1 d .
O36 O 0.953(2) 1.3219(14) 0.6628(11) 0.036(6) Uani 1 1 d .
O37 O 1.2147(19) 1.1276(15) 0.5909(10) 0.029(5) Uani 1 1 d .
O38 O 1.5174(18) 1.4365(15) 0.7176(11) 0.036(6) Uani 1 1 d .
O39 O 1.445(2) 1.1656(13) 0.6399(10) 0.030(5) Uani 1 1 d .
O40 O 1.338(2) 1.4624(17) 0.5213(10) 0.048(7) Uani 1 1 d .
Si1 Si 1.2365(6) 1.3058(5) 0.7058(3) 0.0089(14) Uani 1 1 d U
Ag1 Ag 0.6851(3) 0.42522(17) 0.55940(12) 0.0373(7) Uani 1 1 d .
Ag2 Ag 0.5247(2) 0.8456(2) 0.69736(12) 0.0442(8) Uani 1 1 d .
Ag3 Ag 0.9858(2) 1.05696(18) 0.91618(13) 0.0354(6) Uani 1 1 d .
Ag4 Ag 1.0989(2) 0.8810(2) 0.82476(13) 0.0434(7) Uani 1 1 d .
Ag5 Ag 0.6396(2) 1.0057(3) 0.85557(13) 0.0542(9) Uani 1 1 d .
Ag6 Ag 0.3499(3) 1.3392(2) 1.00162(15) 0.0526(8) Uani 1 1 d .
W1 W 1.50808(12) 1.30613(9) 0.67359(6) 0.0277(3) Uani 1 1 d .
W2 W 1.17153(12) 1.20035(10) 0.83128(6) 0.0301(3) Uani 1 1 d .
W3 W 1.30380(12) 1.08340(9) 0.65690(6) 0.0253(3) Uani 1 1 d .
W4 W 1.02215(12) 1.39323(9) 0.60689(6) 0.0261(3) Uani 1 1 d .
W5 W 1.08245(13) 1.17978(9) 0.55458(6) 0.0296(3) Uani 1 1 d .
W6 W 1.44724(12) 1.54142(9) 0.73157(6) 0.0281(3) Uani 1 1 d .
W7 W 1.18781(13) 1.53571(9) 0.76374(6) 0.0295(3) Uani 1 1 d .
W8 W 0.96629(12) 1.29183(10) 0.74301(6) 0.0288(3) Uani 1 1 d .
W9 W 1.01664(12) 1.07563(9) 0.68864(6) 0.0268(3) Uani 1 1 d .
W10 W 1.28389(12) 1.40447(9) 0.57552(6) 0.0255(3) Uani 1 1 d .
W11 W 1.39319(12) 1.44570(10) 0.85385(6) 0.0298(3) Uani 1 1 d .
W12 W 1.45890(12) 1.21443(10) 0.79881(6) 0.0272(3) Uani 1 1 d .
Ag7 Ag 0.8133(4) 0.8292(3) 0.93425(17) 0.0713(11) Uani 1 1 d .
K1 K 0.7885(6) 1.2019(5) 0.8458(3) 0.0311(17) Uani 1 1 d .
N22 N 0.401(3) 0.7073(18) 0.5060(13) 0.046(9) Uani 1 1 d .
N6 N 1.445(2) 0.918(2) 0.8113(12) 0.033(7) Uani 1 1 d .
N12 N 0.866(3) 1.0147(18) 1.0353(14) 0.040(8) Uani 1 1 d .
N13 N 0.814(2) 1.0783(18) 1.0591(13) 0.031(6) Uani 1 1 d .

loop_
_atom_site_aniso_label
_atom_site_aniso_U_11
_atom_site_aniso_U_22
_atom_site_aniso_U_33
_atom_site_aniso_U_23
_atom_site_aniso_U_13
_atom_site_aniso_U_12
C1 0.024(10) 0.027(10) 0.020(10) 0.001(8) 0.012(8) 0.005(8)
C2 0.024(10) 0.019(9) 0.016(10) 0.001(7) 0.015(8) 0.003(7)
C3 0.036(11) 0.023(10) 0.024(11) 0.007(8) 0.002(8) 0.012(8)
C4 0.034(18) 0.015(14) 0.010(15) 0.005(12) 0.000(13) 0.000(13)
C5 0.05(2) 0.029(17) 0.008(16) 0.009(14) 0.006(14) 0.011(16)
C6 0.018(10) 0.023(10) 0.023(10) -0.002(8) 0.008(8) 0.006(8)
C7 0.029(10) 0.025(10) 0.023(11) 0.003(8) -0.001(8) 0.002(8)
C8 0.025(10) 0.011(9) 0.016(10) -0.003(7) 0.009(8) 0.004(8)
C9 0.029(10) 0.024(10) 0.021(10) 0.001(8) 0.016(8) 0.002(8)
C10 0.007(14) 0.05(2) 0.03(2) -0.008(17) 0.003(14) -0.004(14)
C11 0.037(11) 0.026(10) 0.025(11) -0.004(8) 0.009(8) 0.012(8)
C12 0.043(12) 0.027(11) 0.042(12) 0.007(9) 0.003(9) 0.021(9)
C13 0.042(12) 0.039(12) 0.034(12) 0.006(9) 0.009(9) 0.000(9)
C14 0.056(14) 0.058(14) 0.050(14) 0.012(9) 0.018(10) 0.004(9)
C15 0.048(12) 0.045(12) 0.045(13) 0.011(9) 0.001(9) 0.020(9)
C16 0.03(2) 0.05(2) 0.13(5) -0.01(3) 0.02(2) -0.009(18)
C17 0.041(12) 0.036(11) 0.033(12) 0.004(9) 0.008(9) 0.009(9)
C18 0.05(2) 0.020(15) 0.04(2) 0.008(14) 0.026(17) 0.012(15)
C19 0.039(19) 0.025(16) 0.023(18) 0.006(14) 0.016(15) 0.000(15)
C20 0.13(4) 0.020(17) 0.02(2) 0.009(16) 0.03(2) 0.01(2)
C21 0.033(11) 0.021(10) 0.027(11) -0.001(8) -0.003(8) 0.014(8)
C22 0.04(2) 0.05(2) 0.05(2) -0.035(19) -0.015(18) 0.028(18)
C23 0.06(2) 0.039(19) 0.011(17) 0.003(15) 0.008(16) 0.023(18)
C24 0.037(11) 0.037(11) 0.044(12) -0.003(9) 0.007(9) 0.017(9)
C25 0.047(12) 0.053(13) 0.041(13) 0.012(9) 0.012(9) 0.013(9)
C26 0.066(16) 0.081(16) 0.078(16) 0.003(10) 0.024(10) 0.030(10)
C27 0.072(16) 0.071(16) 0.069(16) 0.003(10) 0.015(10) 0.023(10)
C28 0.060(14) 0.051(13) 0.059(14) 0.011(9) 0.019(10) 0.019(9)
C29 0.035(11) 0.032(11) 0.040(12) 0.004(9) 0.000(8) 0.017(9)
C30 0.06(3) 0.019(18) 0.09(4) -0.02(2) 0.03(3) -0.014(19)
N1 0.08(2) 0.035(17) 0.033(19) 0.008(15) 0.018(18) -0.010(17)
N2 0.056(19) 0.022(13) 0.021(16) 0.010(12) 0.014(14) 0.006(13)
N3 0.034(10) 0.039(10) 0.029(10) -0.006(8) 0.014(8) 0.006(8)
N4 0.028(9) 0.023(9) 0.024(10) -0.003(8) 0.007(8) -0.001(7)
N5 0.039(17) 0.020(14) 0.035(18) -0.007(12) 0.009(14) -0.012(12)
N7 0.013(8) 0.019(8) 0.012(9) -0.007(7) 0.006(7) 0.003(7)
N8 0.024(15) 0.057(18) 0.031(17) 0.013(15) 0.010(13) 0.014(14)
N9 0.050(11) 0.034(10) 0.047(11) 0.010(8) 0.011(8) 0.021(8)
N10 0.024(8) 0.021(8) 0.004(8) 0.001(7) -0.003(7) 0.003(7)
N11 0.025(13) 0.016(12) 0.024(15) -0.003(11) 0.007(11) 0.009(10)
N14 0.06(2) 0.028(15) 0.018(16) -0.002(12) 0.018(14) -0.006(14)
N15 0.025(9) 0.025(9) 0.015(9) -0.004(7) 0.003(7) 0.001(7)
N16 0.041(10) 0.022(9) 0.037(10) 0.004(8) 0.014(8) 0.007(8)
N17 0.06(2) 0.018(14) 0.09(3) -0.008(16) 0.03(2) 0.019(15)
N18 0.022(9) 0.026(9) 0.024(10) -0.009(7) 0.006(7) 0.010(7)
N19 0.022(9) 0.024(9) 0.011(9) 0.001(7) 0.008(7) 0.008(7)
N20 0.036(10) 0.039(10) 0.020(10) -0.007(8) 0.015(8) 0.003(8)
N21 0.030(15) 0.026(13) 0.019(15) -0.008(11) 0.013(12) -0.001(12)
N24 0.05(2) 0.038(19) 0.13(4) -0.03(2) 0.05(3) -0.006(17)
N25 0.032(18) 0.039(18) 0.07(3) -0.005(17) 0.018(18) -0.014(15)
N26 0.040(18) 0.030(16) 0.08(3) 0.005(17) 0.009(17) 0.016(14)
O1 0.040(13) 0.029(11) 0.015(12) 0.014(9) 0.007(10) 0.008(10)
O2 0.034(12) 0.016(10) 0.030(13) 0.002(9) 0.011(10) 0.005(9)
O3 0.022(8) 0.022(8) 0.028(9) 0.005(7) 0.010(7) -0.003(6)
O4 0.019(11) 0.014(10) 0.054(16) 0.000(10) 0.011(11) -0.004(9)
O5 0.032(8) 0.018(8) 0.020(8) -0.002(7) 0.005(7) -0.004(7)
O6 0.035(12) 0.025(11) 0.019(12) 0.006(9) 0.003(10) 0.017(10)
O7 0.039(13) 0.021(11) 0.042(15) -0.007(10) 0.018(12) -0.005(10)
O8 0.029(8) 0.013(7) 0.022(8) -0.010(6) 0.008(7) 0.005(6)
O9 0.014(10) 0.019(10) 0.032(13) -0.006(9) 0.012(9) -0.010(8)
O10 0.040(13) 0.034(12) 0.018(12) 0.017(10) 0.009(10) 0.020(10)
O11 0.033(13) 0.016(10) 0.026(13) 0.004(9) -0.014(10) -0.006(9)
O12 0.044(14) 0.031(12) 0.014(12) -0.008(9) 0.009(10) 0.006(10)
O13 0.010(7) 0.035(8) 0.022(8) 0.002(7) 0.007(6) 0.013(6)
O14 0.046(13) 0.013(10) 0.026(13) -0.007(9) 0.027(11) -0.008(9)
O15 0.029(12) 0.051(14) 0.038(15) 0.025(12) 0.007(11) 0.029(11)
O16 0.038(9) 0.025(8) 0.019(8) 0.001(7) 0.015(7) 0.006(7)
O17 0.032(9) 0.031(8) 0.022(9) -0.008(7) 0.013(7) -0.005(7)
O18 0.028(12) 0.055(14) 0.015(12) 0.014(10) 0.007(9) 0.024(11)
O19 0.022(11) 0.015(10) 0.025(12) -0.007(9) -0.003(9) 0.005(8)
O20 0.030(12) 0.031(11) 0.020(12) 0.003(10) 0.004(10) 0.009(10)
O21 0.037(13) 0.030(11) 0.030(13) 0.006(10) 0.026(11) -0.009(10)
O22 0.042(9) 0.029(8) 0.023(9) 0.007(7) 0.014(7) 0.001(7)
O23 0.039(13) 0.025(11) 0.038(14) -0.008(10) 0.031(11) -0.009(10)
O24 0.031(8) 0.033(8) 0.021(8) 0.012(7) 0.006(7) 0.013(7)
O25 0.049(15) 0.033(12) 0.039(15) -0.013(11) 0.014(12) 0.010(11)
O26 0.058(16) 0.014(10) 0.026(13) -0.006(9) 0.021(12) -0.010(10)
O27 0.09(2) 0.034(13) 0.031(15) 0.016(11) 0.028(14) 0.040(14)
O28 0.048(10) 0.051(10) 0.060(11) 0.011(8) 0.019(8) 0.014(8)
O29 0.025(11) 0.032(11) 0.021(12) 0.002(9) 0.015(9) 0.006(9)
O30 0.045(14) 0.023(11) 0.051(16) 0.010(11) 0.032(13) 0.000(10)
O31 0.044(14) 0.033(12) 0.027(13) 0.015(10) 0.001(11) 0.022(11)
O32 0.038(9) 0.029(8) 0.019(8) 0.008(7) 0.006(7) 0.001(7)
O33 0.041(9) 0.022(8) 0.029(9) 0.006(7) 0.014(7) 0.000(7)
O34 0.031(12) 0.022(11) 0.048(15) 0.011(10) 0.022(11) 0.006(10)
O35 0.043(14) 0.017(10) 0.038(14) 0.007(10) 0.010(11) 0.009(10)
O36 0.042(14) 0.019(11) 0.057(17) 0.024(11) 0.019(12) 0.013(10)
O37 0.045(14) 0.029(11) 0.023(13) 0.008(10) 0.019(11) 0.015(10)
O38 0.022(12) 0.029(12) 0.056(17) -0.005(11) 0.018(11) 0.003(10)
O39 0.052(14) 0.011(9) 0.029(13) 0.002(9) 0.018(11) 0.004(10)
O40 0.09(2) 0.036(13) 0.019(13) 0.006(11) 0.019(13) 0.011(13)
Si1 0.012(3) 0.010(3) 0.005(3) 0.001(3) 0.004(3) 0.000(3)
Ag1 0.0612(18) 0.0220(12) 0.0191(14) -0.0051(11) 0.0081(13) 0.0017(12)
Ag2 0.0333(15) 0.0713(19) 0.0173(14) -0.0148(13) 0.0072(12) 0.0047(14)
Ag3 0.0301(14) 0.0282(13) 0.0398(16) -0.0122(12) 0.0079(12) 0.0033(11)
Ag4 0.0283(14) 0.0560(17) 0.0407(17) -0.0135(14) 0.0140(13) 0.0073(13)
Ag5 0.0316(15) 0.094(2) 0.0254(16) -0.0243(16) -0.0020(12) 0.0214(16)
Ag6 0.059(2) 0.0488(17) 0.057(2) 0.0042(15) 0.0130(16) 0.0332(16)
W1 0.0307(7) 0.0292(7) 0.0256(8) 0.0062(6) 0.0144(6) 0.0058(6)
W2 0.0368(8) 0.0331(7) 0.0232(8) 0.0106(6) 0.0130(6) 0.0079(6)
W3 0.0349(7) 0.0174(6) 0.0254(8) 0.0036(5) 0.0124(6) 0.0070(5)
W4 0.0343(7) 0.0212(6) 0.0191(7) 0.0019(5) 0.0028(6) 0.0067(6)
W5 0.0423(8) 0.0218(6) 0.0190(7) -0.0011(5) 0.0045(6) 0.0053(6)
W6 0.0360(8) 0.0184(6) 0.0233(8) -0.0006(5) 0.0102(6) -0.0046(6)
W7 0.0465(8) 0.0228(6) 0.0195(7) -0.0003(6) 0.0115(6) 0.0098(6)
W8 0.0278(7) 0.0298(7) 0.0313(8) 0.0074(6) 0.0125(6) 0.0079(6)
W9 0.0297(7) 0.0182(6) 0.0290(8) 0.0063(5) 0.0083(6) -0.0003(5)
W10 0.0405(8) 0.0214(6) 0.0137(7) 0.0045(5) 0.0088(6) 0.0053(6)
W11 0.0373(8) 0.0314(7) 0.0135(7) -0.0015(6) 0.0047(6) 0.0014(6)
W12 0.0296(7) 0.0331(7) 0.0205(7) 0.0091(6) 0.0083(6) 0.0089(6)
Ag7 0.094(3) 0.065(2) 0.056(2) -0.0078(18) 0.009(2) 0.045(2)
K1 0.042(4) 0.034(4) 0.009(3) -0.010(3) 0.006(3) 0.002(3)
N22 0.10(3) 0.018(14) 0.019(16) 0.000(12) 0.017(17) 0.017(16)
N6 0.017(13) 0.061(19) 0.029(17) 0.014(14) 0.011(12) 0.020(13)
N12 0.07(2) 0.018(13) 0.04(2) 0.009(13) 0.039(17) 0.014(14)
N13 0.023(14) 0.018(13) 0.036(17) 0.003(12) -0.003(12) -0.007(11)

loop_
_atom_type_symbol
_atom_type_description
_atom_type_scat_dispersion_real
_atom_type_scat_dispersion_imag
_atom_type_scat_source
C C 0.0033 0.0016 'International Tables Vol C Tables 4.2.6.8 and 6.1.1.4'
H H 0.0000 0.0000 'International Tables Vol C Tables 4.2.6.8 and 6.1.1.4'
N N 0.0061 0.0033 'International Tables Vol C Tables 4.2.6.8 and 6.1.1.4'
O O 0.0106 0.0060 'International Tables Vol C Tables 4.2.6.8 and 6.1.1.4'
Si Si 0.0817 0.0704 'International Tables Vol C Tables 4.2.6.8 and 6.1.1.4'
Ag Ag -0.8971 1.1015 'International Tables Vol C Tables 4.2.6.8 and 6.1.1.4'
W W -0.8490 6.8722 'International Tables Vol C Tables 4.2.6.8 and 6.1.1.4'
K K 0.2009 0.2494 'International Tables Vol C Tables 4.2.6.8 and 6.1.1.4'

loop_
_geom_angle_atom_site_label_1
_geom_angle_atom_site_label_2
_geom_angle_atom_site_label_3
_geom_angle
_geom_angle_site_symmetry_1
_geom_angle_site_symmetry_3
N7 C1 N20 111(3) . .
N7 C1 C2 126(2) . .
N20 C1 C2 123(2) . .
C19 C2 C18 127(3) . .
C19 C2 C1 119(2) . .
C18 C2 C1 114(3) . .
C4 C3 C23 124(3) . .
C4 C3 C21 122(3) . .
C23 C3 C21 114(3) . .
C3 C4 N13 130(3) . .
C3 C4 N10 122(3) . .
N13 C4 N10 108(3) . .
C23 C5 N9 124(3) . .
N2 C6 N4 112(2) . .
N2 C6 C7 126(3) . .
N4 C6 C7 123(3) . .
C13 C7 C16 120(3) . .
C13 C7 C6 118(3) . .
C16 C7 C6 122(3) . .
N18 C8 N15 114(2) . .
N18 C8 C9 125(3) . .
N15 C8 C9 120(3) . .
C10 C9 C24 120(3) . .
C10 C9 C8 120(3) . .
C24 C9 C8 119(3) . .
C9 C10 C11 122(3) . .
N14 C11 C10 118(3) . .
N14 C12 C24 128(3) . .
C14 C13 C7 123(4) . .
C13 C14 N1 121(4) . .
N1 C15 C16 123(4) . .
C7 C16 C15 113(4) . .
N8 C17 C18 118(3) . .
C2 C18 C17 114(3) . .
C2 C19 C25 120(3) . .
C29 C20 C28 126(4) . .
C22 C21 C3 117(3) . .
C21 C22 N9 126(3) . .
C5 C23 C3 125(3) . .
C9 C24 C12 113(3) . .
C19 C25 N8 118(3) . .
C27 C26 N24 123(5) . .
C26 C27 C29 116(4) . .
N24 C28 C20 116(4) . .
C20 C29 C27 119(4) . .
C20 C29 C30 126(4) . .
C27 C29 C30 115(4) . .
N26 C30 N25 108(4) . .
N26 C30 C29 131(5) . .
N25 C30 C29 120(4) . .
N26 C30 K1 27(2) . .
N25 C30 K1 134(3) . .
C29 C30 K1 105(3) . .
C15 N1 C14 119(3) . .
C6 N2 N3 104(2) . .
C6 N2 Ag2 139(2) . .
N3 N2 Ag2 116.4(19) . .
N22 N3 N2 110(3) . .
N22 N4 C6 105(2) . .
N20 N5 N6 108(3) . .
C1 N7 N6 103(2) . .
C1 N7 Ag2 137.2(19) . 1_655
N6 N7 Ag2 119.0(16) . 1_655
C17 N8 C25 124(3) . .
C5 N9 C22 113(3) . .
C5 N9 Ag6 125(2) . .
C22 N9 Ag6 122(2) . .
N11 N10 C4 107(2) . .
N11 N10 Ag5 110.9(17) . .
C4 N10 Ag5 134.5(18) . .
N10 N11 N12 109(2) . .
N10 N11 Ag7 127.5(18) . .
N12 N11 Ag7 118.1(18) . .
C12 N14 C11 119(3) . .
C12 N14 Ag1 124(2) . .
C11 N14 Ag1 117(2) . .
C8 N15 N21 104(2) . .
C8 N15 Ag2 139.9(19) . .
N21 N15 Ag2 115.6(18) . .
N26 N16 N17 108(3) . .
N26 N16 Ag3 130(2) . .
N17 N16 Ag3 122(2) . .
N26 N16 K1 44.7(18) . .
N17 N16 K1 152(2) . .
Ag3 N16 K1 85.4(9) . .
N25 N17 N16 106(3) . .
N25 N17 Ag7 135(3) . 2_777
N16 N17 Ag7 118.5(19) . 2_777
C8 N18 N19 106(2) . .
C8 N18 Ag4 137.0(19) . .
N19 N18 Ag4 115.5(17) . .
N18 N19 N21 108(2) . .
N18 N19 Ag3 130.8(18) . .
N21 N19 Ag3 120.9(16) . .
N5 N20 C1 107(3) . .
N5 N20 Ag4 116(2) . .
C1 N20 Ag4 138(2) . .
N19 N21 N15 108(2) . .
N19 N21 Ag5 124.3(17) . .
N15 N21 Ag5 125.0(18) . .
C28 N24 C26 119(4) . .
C28 N24 Ag6 125(3) . 2_687
C26 N24 Ag6 115(3) . 2_687
N17 N25 C30 108(3) . .
C30 N26 N16 109(4) . .
C30 N26 K1 139(3) . .
N16 N26 K1 112(2) . .
W8 O1 W9 122.5(11) . .
W3 O2 W9 150.7(11) . .
W9 O3 W5 152.8(12) . .
Si1 O4 W2 126.7(11) . .
Si1 O4 W8 123.6(11) . .
W2 O4 W8 92.6(8) . .
Si1 O4 W9 121.8(11) . .
W2 O4 W9 91.3(7) . .
W8 O4 W9 91.0(6) . .
W4 O5 W5 119.8(10) . .
Si1 O6 W4 124.2(11) . .
Si1 O6 W5 123.3(10) . .
W4 O6 W5 93.3(7) . .
Si1 O6 W10 123.2(11) . .
W4 O6 W10 92.2(7) . .
W5 O6 W10 91.6(7) . .
Si1 O8 W1 124.0(10) . .
Si1 O8 W3 123.9(10) . .
W1 O8 W3 91.8(6) . .
Si1 O8 W12 124.8(10) . .
W1 O8 W12 91.6(7) . .
W3 O8 W12 91.2(7) . .
Si1 O9 W11 127.3(11) . .
Si1 O9 W6 122.1(10) . .
W11 O9 W6 92.8(6) . .
Si1 O9 W7 122.8(10) . .
W11 O9 W7 92.0(7) . .
W6 O9 W7 89.9(6) . .
W4 O10 W10 122.0(10) . .
W4 O11 W7 153.0(11) . .
W11 O13 W12 146.6(10) . .
W5 O14 W10 122.7(10) . .
W3 O15 W12 122.6(10) . .
W10 O16 W1 151.3(11) . .
W7 O17 W11 121.9(10) . .
W12 O18 K1 119.1(10) . 1_655
W8 O19 W2 121.4(10) . .
W8 O19 K1 91.7(7) . .
W2 O19 K1 138.0(9) . .
W10 O20 W6 147.6(11) . .
W1 O21 W12 121.0(12) . .
W1 O21 K1 146.5(9) . 1_655
W12 O21 K1 90.7(8) . 1_655
W8 O22 W7 152.7(12) . .
W6 O23 W11 119.7(11) . .
W2 O24 Ag3 118.1(10) . .
W8 O28 K1 108.3(12) . .
W7 O29 W6 122.2(10) . .
W2 O31 W12 148.7(11) . .
W11 O32 W2 150.6(12) . .
W2 O33 W9 119.5(10) . .
W8 O36 W4 149.9(13) . .
W3 O37 W5 150.6(11) . .
W6 O38 W1 150.5(13) . .
W1 O39 W3 121.5(10) . .
W10 O40 Ag1 148.7(15) . 2_776
O6 Si1 O8 110.5(10) . .
O6 Si1 O4 111.2(12) . .
O8 Si1 O4 109.0(11) . .
O6 Si1 O9 111.8(11) . .
O8 Si1 O9 108.0(10) . .
O4 Si1 O9 106.1(10) . .
N22 Ag1 N14 169.9(13) 2_666 .
N22 Ag1 O40 93.2(9) 2_666 2_776
N14 Ag1 O40 83.5(9) . 2_776
N7 Ag2 N2 126.2(9) 1_455 .
N7 Ag2 N15 115.0(8) 1_455 .
N2 Ag2 N15 118.8(9) . .
N19 Ag3 N16 136.5(10) . .
N19 Ag3 N12 103.8(9) . 2_777
N16 Ag3 N12 118.1(10) . 2_777
N19 Ag3 O24 113.9(7) . .
N16 Ag3 O24 87.9(8) . .
N12 Ag3 O24 76.8(8) 2_777 .
N19 Ag3 K1 82.4(6) . .
N16 Ag3 K1 57.3(8) . .
N12 Ag3 K1 171.9(7) 2_777 .
O24 Ag3 K1 96.0(5) . .
N20 Ag4 N18 149.3(10) . .
N20 Ag4 N13 101.8(9) . 2_777
N18 Ag4 N13 108.6(9) . 2_777
N6 Ag5 N10 115.1(9) 1_455 .
N6 Ag5 N21 109.7(9) 1_455 .
N10 Ag5 N21 110.2(9) . .
N6 Ag5 K1 134.2(7) 1_455 .
N10 Ag5 K1 98.7(6) . .
N21 Ag5 K1 84.2(6) . .
N9 Ag6 N24 177.1(14) . 2_687
N9 Ag6 Ag7 85.3(8) . 2_677
N24 Ag6 Ag7 94.5(10) 2_687 2_677
O30 W1 O16 101.6(10) . .
O30 W1 O39 99.9(9) . .
O16 W1 O39 90.6(9) . .
O30 W1 O21 99.9(10) . .
O16 W1 O21 158.5(8) . .
O39 W1 O21 87.4(9) . .
O30 W1 O38 102.0(9) . .
O16 W1 O38 85.4(9) . .
O39 W1 O38 158.1(9) . .
O21 W1 O38 88.4(10) . .
O30 W1 O8 171.1(9) . .
O16 W1 O8 85.0(8) . .
O39 W1 O8 73.7(7) . .
O21 W1 O8 73.9(8) . .
O38 W1 O8 84.4(7) . .
O24 W2 O31 101.0(9) . .
O24 W2 O33 101.4(9) . .
O31 W2 O33 89.1(9) . .
O24 W2 O19 99.1(9) . .
O31 W2 O19 159.6(9) . .
O33 W2 O19 90.0(9) . .
O24 W2 O32 99.3(9) . .
O31 W2 O32 87.5(9) . .
O33 W2 O32 159.2(9) . .
O19 W2 O32 86.2(8) . .
O24 W2 O4 172.1(8) . .
O31 W2 O4 86.6(8) . .
O33 W2 O4 76.3(8) . .
O19 W2 O4 73.4(8) . .
O32 W2 O4 83.1(8) . .
O25 W3 O37 104.1(10) . .
O25 W3 O2 104.7(10) . .
O37 W3 O2 87.7(9) . .
O25 W3 O15 98.7(11) . .
O37 W3 O15 156.7(9) . .
O2 W3 O15 91.0(9) . .
O25 W3 O39 97.0(10) . .
O37 W3 O39 85.9(9) . .
O2 W3 O39 158.2(8) . .
O15 W3 O39 86.7(9) . .
O25 W3 O8 167.2(9) . .
O37 W3 O8 83.6(8) . .
O2 W3 O8 85.6(7) . .
O15 W3 O8 73.2(8) . .
O39 W3 O8 73.0(7) . .
O7 W4 O11 101.5(9) . .
O7 W4 O10 99.1(9) . .
O11 W4 O10 91.3(9) . .
O7 W4 O36 101.9(10) . .
O11 W4 O36 85.5(10) . .
O10 W4 O36 159.0(9) . .
O7 W4 O5 99.3(9) . .
O11 W4 O5 159.1(9) . .
O10 W4 O5 87.1(8) . .
O36 W4 O5 88.6(9) . .
O7 W4 O6 169.6(9) . .
O11 W4 O6 85.9(8) . .
O10 W4 O6 73.3(8) . .
O36 W4 O6 85.8(8) . .
O5 W4 O6 73.6(8) . .
O35 W5 O14 98.7(9) . .
O35 W5 O3 103.3(9) . .
O14 W5 O3 157.5(8) . .
O35 W5 O37 106.3(9) . .
O14 W5 O37 92.9(9) . .
O3 W5 O37 85.8(8) . .
O35 W5 O5 95.7(9) . .
O14 W5 O5 86.7(9) . .
O3 W5 O5 86.1(8) . .
O37 W5 O5 157.8(8) . .
O35 W5 O6 166.5(8) . .
O14 W5 O6 73.5(8) . .
O3 W5 O6 84.0(8) . .
O37 W5 O6 85.4(8) . .
O5 W5 O6 73.2(7) . .
O26 W6 O38 104.1(10) . .
O26 W6 O20 103.4(10) . .
O38 W6 O20 88.3(10) . .
O26 W6 O23 96.6(9) . .
O38 W6 O23 90.2(10) . .
O20 W6 O23 159.6(8) . .
O26 W6 O29 96.9(9) . .
O38 W6 O29 159.0(8) . .
O20 W6 O29 87.1(8) . .
O23 W6 O29 87.1(9) . .
O26 W6 O9 166.5(8) . .
O38 W6 O9 85.0(8) . .
O20 W6 O9 86.5(8) . .
O23 W6 O9 73.1(8) . .
O29 W6 O9 74.3(7) . .
O27 W7 O17 100.3(10) . .
O27 W7 O29 100.2(11) . .
O17 W7 O29 88.9(9) . .
O27 W7 O22 103.9(11) . .
O17 W7 O22 87.3(9) . .
O29 W7 O22 155.9(9) . .
O27 W7 O11 103.5(10) . .
O17 W7 O11 155.9(9) . .
O29 W7 O11 90.2(9) . .
O22 W7 O11 83.8(9) . .
O27 W7 O9 169.7(11) . .
O17 W7 O9 71.7(8) . .
O29 W7 O9 73.6(7) . .
O22 W7 O9 82.6(8) . .
O11 W7 O9 85.0(8) . .
O28 W8 O22 102.1(11) . .
O28 W8 O36 103.2(11) . .
O22 W8 O36 86.9(9) . .
O28 W8 O19 98.5(11) . .
O22 W8 O19 89.4(9) . .
O36 W8 O19 158.2(9) . .
O28 W8 O1 99.4(10) . .
O22 W8 O1 158.5(9) . .
O36 W8 O1 87.8(8) . .
O19 W8 O1 87.8(8) . .
O28 W8 O4 168.7(10) . .
O22 W8 O4 84.9(8) . .
O36 W8 O4 85.8(9) . .
O19 W8 O4 72.5(8) . .
O1 W8 O4 74.0(8) . .
O28 W8 K1 44.8(9) . .
O22 W8 K1 114.3(6) . .
O36 W8 K1 142.9(7) . .
O19 W8 K1 57.0(6) . .
O1 W8 K1 81.7(6) . .
O4 W8 K1 124.3(5) . .
O34 W9 O3 102.6(9) . .
O34 W9 O2 102.5(9) . .
O3 W9 O2 85.5(9) . .
O34 W9 O1 100.9(9) . .
O3 W9 O1 91.3(8) . .
O2 W9 O1 156.6(8) . .
O34 W9 O33 99.8(9) . .
O3 W9 O33 157.3(8) . .
O2 W9 O33 86.3(9) . .
O1 W9 O33 87.9(9) . .
O34 W9 O4 170.0(9) . .
O3 W9 O4 85.2(8) . .
O2 W9 O4 84.1(7) . .
O1 W9 O4 72.5(8) . .
O33 W9 O4 72.9(8) . .
O40 W10 O16 102.9(11) . .
O40 W10 O20 102.3(10) . .
O16 W10 O20 89.4(9) . .
O40 W10 O10 99.7(11) . .
O16 W10 O10 157.2(8) . .
O20 W10 O10 89.0(9) . .
O40 W10 O14 100.3(10) . .
O16 W10 O14 89.5(9) . .
O20 W10 O14 157.0(8) . .
O10 W10 O14 83.2(9) . .
O40 W10 O6 169.3(10) . .
O16 W10 O6 84.7(8) . .
O20 W10 O6 85.0(8) . .
O10 W10 O6 72.4(7) . .
O14 W10 O6 72.0(7) . .
O12 W11 O32 101.4(10) . .
O12 W11 O13 103.0(9) . .
O32 W11 O13 89.5(9) . .
O12 W11 O17 97.2(9) . .
O32 W11 O17 88.4(9) . .
O13 W11 O17 159.7(8) . .
O12 W11 O23 99.7(10) . .
O32 W11 O23 158.9(9) . .
O13 W11 O23 87.0(9) . .
O17 W11 O23 87.7(9) . .
O12 W11 O9 169.6(9) . .
O32 W11 O9 84.6(8) . .
O13 W11 O9 85.4(8) . .
O17 W11 O9 74.3(8) . .
O23 W11 O9 74.4(8) . .
O18 W12 O15 98.6(9) . .
O18 W12 O21 97.8(10) . .
O15 W12 O21 86.8(9) . .
O18 W12 O13 103.3(9) . .
O15 W12 O13 158.0(8) . .
O21 W12 O13 88.5(8) . .
O18 W12 O31 104.2(9) . .
O15 W12 O31 87.1(9) . .
O21 W12 O31 157.9(9) . .
O13 W12 O31 89.3(8) . .
O18 W12 O8 167.9(8) . .
O15 W12 O8 73.0(7) . .
O21 W12 O8 73.5(8) . .
O13 W12 O8 85.0(7) . .
O31 W12 O8 84.4(8) . .
O18 W12 K1 38.5(7) . 1_655
O15 W12 K1 93.2(6) . 1_655
O21 W12 K1 59.3(7) . 1_655
O13 W12 K1 102.8(5) . 1_655
O31 W12 K1 142.3(6) . 1_655
O8 W12 K1 131.6(5) . 1_655
N17 Ag7 N11 122.5(10) 2_777 .
N17 Ag7 Ag6 84.7(9) 2_777 2_677
N11 Ag7 Ag6 103.9(6) . 2_677
N26 K1 O28 123.3(10) . .
N26 K1 O18 100.4(9) . 1_455
O28 K1 O18 112.6(7) . 1_455
N26 K1 Ag5 97.4(8) . .
O28 K1 Ag5 139.0(6) . .
O18 K1 Ag5 59.1(5) 1_455 .
N26 K1 N16 23.5(8) . .
O28 K1 N16 127.5(8) . .
O18 K1 N16 113.1(7) 1_455 .
Ag5 K1 N16 87.4(5) . .
N26 K1 O19 86.3(9) . .
O28 K1 O19 56.7(7) . .
O18 K1 O19 169.2(6) 1_455 .
Ag5 K1 O19 128.8(4) . .
N16 K1 O19 76.2(7) . .
N26 K1 O21 134.7(8) . 1_455
O28 K1 O21 60.6(6) . 1_455
O18 K1 O21 52.4(5) 1_455 1_455
Ag5 K1 O21 96.0(4) . 1_455
N16 K1 O21 157.7(6) . 1_455
O19 K1 O21 117.1(5) . 1_455
N26 K1 C30 14.3(11) . .
O28 K1 C30 117.2(9) . .
O18 K1 C30 92.6(9) 1_455 .
Ag5 K1 C30 103.7(7) . .
N16 K1 C30 37.7(9) . .
O19 K1 C30 92.1(8) . .
O21 K1 C30 120.7(9) 1_455 .
N26 K1 Ag3 60.8(7) . .
O28 K1 Ag3 121.3(6) . .
O18 K1 Ag3 124.5(5) 1_455 .
Ag5 K1 Ag3 71.53(17) . .
N16 K1 Ag3 37.3(5) . .
O19 K1 Ag3 66.2(4) . .
O21 K1 Ag3 162.6(4) 1_455 .
C30 K1 Ag3 75.1(8) . .
N26 K1 W8 112.5(8) . .
O28 K1 W8 26.9(5) . .
O18 K1 W8 138.4(5) 1_455 .
Ag5 K1 W8 135.3(2) . .
N16 K1 W8 106.9(5) . .
O19 K1 W8 31.3(4) . .
O21 K1 W8 86.1(4) 1_455 .
C30 K1 W8 113.4(7) . .
Ag3 K1 W8 94.35(17) . .
N26 K1 W12 117.6(8) . 1_455
O28 K1 W12 90.5(6) . 1_455
O18 K1 W12 22.4(4) 1_455 1_455
Ag5 K1 W12 73.40(16) . 1_455
N16 K1 W12 134.3(5) . 1_455
O19 K1 W12 147.1(4) . 1_455
O21 K1 W12 30.0(3) 1_455 1_455
C30 K1 W12 106.7(8) . 1_455
Ag3 K1 W12 144.2(2) . 1_455
W8 K1 W12 116.02(19) . 1_455
N3 N22 N4 110(3) . .
N3 N22 Ag1 128(2) . 2_666
N4 N22 Ag1 122(2) . 2_666
N5 N6 N7 111(2) . .
N5 N6 Ag5 123(2) . 1_655
N7 N6 Ag5 125.2(17) . 1_655
N13 N12 N11 109(3) . .
N13 N12 Ag3 131(2) . 2_777
N11 N12 Ag3 119.2(18) . 2_777
N12 N13 C4 107(3) . .
N12 N13 Ag4 110(2) . 2_777
C4 N13 Ag4 142(2) . 2_777

loop_
_geom_bond_atom_site_label_1
_geom_bond_atom_site_label_2
_geom_bond_distance
_geom_bond_site_symmetry_2
C1 N7 1.29(3) .
C1 N20 1.36(4) .
C1 C2 1.58(4) .
C2 C19 1.31(4) .
C2 C18 1.42(4) .
C3 C4 1.37(4) .
C3 C23 1.42(4) .
C3 C21 1.42(4) .
C4 N13 1.37(4) .
C4 N10 1.39(3) .
C5 C23 1.25(4) .
C5 N9 1.36(4) .
C6 N2 1.34(4) .
C6 N4 1.36(4) .
C6 C7 1.45(4) .
C7 C13 1.37(4) .
C7 C16 1.41(5) .
C8 N18 1.29(4) .
C8 N15 1.32(3) .
C8 C9 1.51(4) .
C9 C10 1.36(4) .
C9 C24 1.38(4) .
C10 C11 1.41(4) .
C11 N14 1.36(4) .
C12 N14 1.28(4) .
C12 C24 1.43(4) .
C13 C14 1.29(5) .
C14 N1 1.35(5) .
C15 N1 1.34(5) .
C15 C16 1.44(5) .
C17 N8 1.37(4) .
C17 C18 1.48(5) .
C19 C25 1.38(5) .
C20 C29 1.31(4) .
C20 C28 1.39(5) .
C21 C22 1.38(4) .
C22 N9 1.39(4) .
C25 N8 1.40(4) .
C26 C27 1.35(6) .
C26 N24 1.41(5) .
C27 C29 1.38(5) .
C28 N24 1.34(6) .
C29 C30 1.42(5) .
C30 N26 1.29(5) .
C30 N25 1.35(6) .
C30 K1 3.41(5) .
N2 N3 1.36(3) .
N2 Ag2 2.27(3) .
N3 N22 1.31(4) .
N4 N22 1.33(4) .
N5 N20 1.27(4) .
N5 N6 1.30(3) .
N7 N6 1.35(3) .
N7 Ag2 2.25(2) 1_655
N9 Ag6 2.10(3) .
N10 N11 1.33(3) .
N10 Ag5 2.31(2) .
N11 N12 1.36(4) .
N11 Ag7 2.22(2) .
N14 Ag1 2.16(2) .
N15 N21 1.37(3) .
N15 Ag2 2.31(2) .
N16 N26 1.32(4) .
N16 N17 1.35(4) .
N16 Ag3 2.22(3) .
N16 K1 3.08(3) .
N17 N25 1.33(4) .
N17 Ag7 2.22(3) 2_777
N18 N19 1.36(3) .
N18 Ag4 2.22(2) .
N19 N21 1.36(3) .
N19 Ag3 2.20(2) .
N20 Ag4 2.20(3) .
N21 Ag5 2.35(2) .
N24 Ag6 2.17(4) 2_687
N26 K1 2.33(3) .
O1 W8 1.91(2) .
O1 W9 1.95(2) .
O2 W3 1.88(2) .
O2 W9 1.93(2) .
O3 W9 1.89(2) .
O3 W5 1.907(19) .
O4 Si1 1.63(2) .
O4 W2 2.29(2) .
O4 W8 2.35(2) .
O4 W9 2.393(18) .
O5 W4 1.956(18) .
O5 W5 1.97(2) .
O6 Si1 1.62(2) .
O6 W4 2.332(19) .
O6 W5 2.341(19) .
O6 W10 2.35(2) .
O7 W4 1.70(2) .
O8 Si1 1.63(2) .
O8 W1 2.347(19) .
O8 W3 2.353(16) .
O8 W12 2.35(2) .
O9 Si1 1.640(19) .
O9 W11 2.26(2) .
O9 W6 2.357(17) .
O9 W7 2.410(19) .
O10 W4 1.92(2) .
O10 W10 1.94(2) .
O11 W4 1.836(19) .
O11 W7 1.96(2) .
O12 W11 1.68(2) .
O13 W11 1.884(17) .
O13 W12 1.949(19) .
O14 W5 1.879(18) .
O14 W10 1.953(18) .
O15 W3 1.91(2) .
O15 W12 1.92(2) .
O16 W10 1.89(2) .
O16 W1 1.90(2) .
O17 W7 1.90(2) .
O17 W11 1.95(2) .
O18 W12 1.69(2) .
O18 K1 2.77(2) 1_655
O19 W8 1.91(2) .
O19 W2 1.942(18) .
O19 K1 3.08(2) .
O20 W10 1.90(2) .
O20 W6 1.90(2) .
O21 W1 1.93(2) .
O21 W12 1.943(18) .
O21 K1 3.34(2) 1_655
O22 W8 1.83(2) .
O22 W7 1.953(19) .
O23 W6 1.91(2) .
O23 W11 1.964(19) .
O24 W2 1.69(2) .
O24 Ag3 2.57(2) .
O25 W3 1.72(2) .
O26 W6 1.700(19) .
O27 W7 1.67(2) .
O28 W8 1.75(2) .
O28 K1 2.72(3) .
O29 W7 1.905(18) .
O29 W6 1.942(19) .
O30 W1 1.69(2) .
O31 W2 1.87(2) .
O31 W12 1.95(2) .
O32 W11 1.86(2) .
O32 W2 1.944(19) .
O33 W2 1.91(2) .
O33 W9 1.96(2) .
O34 W9 1.719(19) .
O35 W5 1.72(2) .
O36 W8 1.89(2) .
O36 W4 1.92(2) .
O37 W3 1.86(2) .
O37 W5 1.94(2) .
O38 W6 1.89(2) .
O38 W1 1.94(2) .
O39 W1 1.915(18) .
O39 W3 1.95(2) .
O40 W10 1.72(2) .
O40 Ag1 2.54(2) 2_776
Ag1 N22 2.10(3) 2_666
Ag1 O40 2.54(2) 2_776
Ag2 N7 2.25(2) 1_455
Ag3 N12 2.34(3) 2_777
Ag3 K1 3.649(8) .
Ag4 N13 2.53(3) 2_777
Ag5 N6 2.27(3) 1_455
Ag5 K1 2.945(8) .
Ag6 N24 2.17(4) 2_687
Ag6 Ag7 3.379(6) 2_677
W8 K1 3.672(7) .
W12 K1 3.885(8) 1_655
Ag7 N17 2.22(3) 2_777
Ag7 Ag6 3.379(5) 2_677
K1 O18 2.77(2) 1_455
K1 O21 3.34(2) 1_455
K1 W12 3.885(8) 1_455
N22 Ag1 2.10(3) 2_666
N6 Ag5 2.27(3) 1_655
N12 N13 1.34(3) .
N12 Ag3 2.34(3) 2_777
N13 Ag4 2.53(3) 2_777
